data_7702731
loop_
_publ_author_name
'Low, Paul J.'
'Hayes, Tim M.'
'Udachin, Konstantin A.'
'Goeta, Andres E.'
'Howard, Judith A. K.'
'Enright, Gary D.'
'Carty, Arthur J.'

_publ_section_title
;
 Acetylide generation and coupling on electron-rich Ru3 clusters
;
_journal_issue 7
_journal_name_full 'Journal of the Chemical Society, Dalton Transactions'
_journal_page_first 1455
_journal_paper_doi 10.1039/b108626j
_journal_year 2002
_chemical_formula_sum 'C45 H34 O7 P2 Ru3'
_chemical_formula_weight 1051.87
_space_group_IT_number 2
_space_group_name_Hall '-P 1'
_space_group_name_H-M_alt 'P -1'
_symmetry_cell_setting triclinic
_symmetry_space_group_name_H-M 'P -1'
_atom_sites_solution_hydrogens geom
_atom_sites_solution_primary direct
_atom_sites_solution_secondary difmap
_audit_creation_method SHELXL-97
_cell_angle_alpha 90.6950(10)
_cell_angle_beta 104.5970(10)
_cell_angle_gamma 91.5470(10)
_cell_formula_units_Z 4
_cell_length_a 14.8147(8)
_cell_length_b 15.4012(9)
_cell_length_c 19.3937(11)
_cell_measurement_temperature 173(2)
_cell_volume 4279.7(4)
_computing_structure_refinement 'SHELXL-97 (Sheldrick, 1997)'
_computing_structure_solution 'SHELXS-97 (Sheldrick, 1990)'
_diffrn_ambient_temperature 173(2)
_diffrn_measured_fraction_theta_full 0.991
_diffrn_measured_fraction_theta_max 0.991
_diffrn_radiation_monochromator graphite
_diffrn_radiation_source 'fine-focus sealed tube'
_diffrn_radiation_type MoK\a
_diffrn_radiation_wavelength 0.71070
_diffrn_reflns_av_R_equivalents 0.0675
_diffrn_reflns_av_sigmaI/netI 0.1109
_diffrn_reflns_limit_h_max 20
_diffrn_reflns_limit_h_min -20
_diffrn_reflns_limit_k_max 20
_diffrn_reflns_limit_k_min -20
_diffrn_reflns_limit_l_max 26
_diffrn_reflns_limit_l_min -26
_diffrn_reflns_number 51171
_diffrn_reflns_theta_full 28.75
_diffrn_reflns_theta_max 28.75
_diffrn_reflns_theta_min 1.32
_exptl_absorpt_coefficient_mu 1.169
_exptl_crystal_density_diffrn 1.633
_exptl_crystal_density_method 'not measured'
_exptl_crystal_F_000 2088
_exptl_crystal_size_max 0.3
_exptl_crystal_size_mid 0.3
_exptl_crystal_size_min 0.15
_refine_diff_density_max 0.734
_refine_diff_density_min -0.753
_refine_diff_density_rms 0.133
_refine_ls_extinction_method none
_refine_ls_goodness_of_fit_ref 0.885
_refine_ls_hydrogen_treatment mixed
_refine_ls_matrix_type full
_refine_ls_number_parameters 1046
_refine_ls_number_reflns 22012
_refine_ls_number_restraints 20
_refine_ls_restrained_S_all 0.884
_refine_ls_R_factor_all 0.0923
_refine_ls_R_factor_gt 0.0417
_refine_ls_shift/su_max 0.239
_refine_ls_shift/su_mean 0.004
_refine_ls_structure_factor_coef Fsqd
_refine_ls_weighting_details 'w=1/[\s^2^(Fo^2^)+(0.0317P)^2^+0.0000P] where P=(Fo^2^+2Fc^2^)/3'
_refine_ls_weighting_scheme calc
_refine_ls_wR_factor_gt 0.0771
_refine_ls_wR_factor_ref 0.0878
_reflns_number_gt 13119
_reflns_number_total 22012
_reflns_threshold_expression >2sigma(I)
_cod_data_source_file b108626j.txt
_cod_data_source_block pjl57
_cod_depositor_comments
;
The following automatic conversions were performed:

data item '_refine_ls_weighting_scheme' value 'calc
w=1/[\s^2^(Fo^2^)+(0.0317P)^2^+0.0000P] where P=(Fo^2^+2Fc^2^)/3' was
changed to 'calc'. A new data item '_refine_ls_weighting_details' was
created with the value set to
'w=1/[\s^2^(Fo^2^)+(0.0317P)^2^+0.0000P] where P=(Fo^2^+2Fc^2^)/3'.

Automatic conversion script
Id: cif_fix_values 6909 2019-04-08 15:41:33Z antanas 
;
_cod_original_sg_symbol_H-M P-1
_cod_database_code 7702731

loop_
_symmetry_equiv_pos_as_xyz
'x, y, z'
'-x, -y, -z'

loop_
_atom_site_label
_atom_site_type_symbol
_atom_site_fract_x
_atom_site_fract_y
_atom_site_fract_z
_atom_site_U_iso_or_equiv
_atom_site_adp_type
_atom_site_occupancy
_atom_site_calc_flag
_atom_site_refinement_flags
_atom_site_disorder_assembly
_atom_site_disorder_group
Ru1 Ru 0.30618(2) 0.19577(2) 0.262730(17) 0.02222(8) Uani 1 d . . .
Ru2 Ru 0.35469(2) 0.15315(2) 0.131466(17) 0.02247(8) Uani 1 d . . .
Ru3 Ru 0.48176(2) 0.14267(2) 0.267956(17) 0.02228(8) Uani 1 d . . .
P1 P 0.24061(8) 0.24666(7) 0.14653(6) 0.0242(2) Uani 1 d . . .
P2 P 0.48344(8) 0.06675(7) 0.16679(6) 0.0234(2) Uani 1 d . . .
O7 O 0.1653(2) 0.0413(2) 0.23471(17) 0.0403(8) Uani 1 d . . .
O8 O 0.2055(3) 0.3314(2) 0.32877(19) 0.0523(10) Uani 1 d . . .
O9 O 0.2096(2) 0.0052(2) 0.07669(18) 0.0466(9) Uani 1 d . . .
O10 O 0.3837(2) 0.2114(2) -0.01026(16) 0.0448(9) Uani 1 d . . .
O11 O 0.5289(2) -0.0154(2) 0.35960(17) 0.0407(8) Uani 1 d . . .
O12 O 0.6806(2) 0.2103(2) 0.32216(19) 0.0480(9) Uani 1 d . . .
O13 O 0.3848(2) 0.1172(2) 0.40957(16) 0.0393(8) Uani 1 d . . .
C1 C 0.4454(3) 0.2544(3) 0.1892(2) 0.0234(9) Uani 1 d . . .
C2 C 0.4210(3) 0.2782(3) 0.2511(2) 0.0253(9) Uani 1 d . . .
C4 C 0.5183(3) 0.2941(3) 0.1624(2) 0.0233(9) Uani 1 d . . .
C5 C 0.5770(3) 0.3217(3) 0.1359(2) 0.0271(10) Uani 1 d . . .
C6 C 0.6504(3) 0.3537(3) 0.1027(3) 0.0390(12) Uani 1 d . . .
C7 C 0.2137(3) 0.1008(3) 0.2473(2) 0.0283(10) Uani 1 d . . .
C8 C 0.2438(3) 0.2815(3) 0.3048(2) 0.0315(10) Uani 1 d . . .
C9 C 0.2643(3) 0.0602(3) 0.0956(2) 0.0310(10) Uani 1 d . . .
C10 C 0.3716(3) 0.1877(3) 0.0418(2) 0.0309(10) Uani 1 d . . .
C11 C 0.5084(3) 0.0429(3) 0.3236(2) 0.0281(10) Uani 1 d . . .
C12 C 0.6062(3) 0.1827(3) 0.3033(2) 0.0302(10) Uani 1 d . . .
C13 C 0.3677(3) 0.1441(3) 0.3529(2) 0.0299(10) Uani 1 d . . .
C20 C 0.1170(3) 0.2237(3) 0.1074(2) 0.0293(10) Uani 1 d . . .
C21 C 0.0508(3) 0.2210(3) 0.1463(3) 0.0351(11) Uani 1 d . . .
H21 H 0.0701 0.2270 0.1968 0.042 Uiso 1 calc R . .
C22 C -0.0420(3) 0.2097(3) 0.1135(3) 0.0469(14) Uani 1 d . . .
H22 H -0.0861 0.2059 0.1415 0.056 Uiso 1 calc R . .
C23 C -0.0717(4) 0.2039(4) 0.0414(3) 0.0596(17) Uani 1 d . . .
H23 H -0.1366 0.1999 0.0190 0.072 Uiso 1 calc R . .
C24 C -0.0076(4) 0.2040(5) 0.0009(3) 0.074(2) Uani 1 d . . .
H24 H -0.0277 0.1974 -0.0494 0.089 Uiso 1 calc R . .
C25 C 0.0863(4) 0.2138(4) 0.0341(3) 0.0552(16) Uani 1 d . . .
H25 H 0.1306 0.2138 0.0062 0.066 Uiso 1 calc R . .
C30 C 0.4588(3) 0.3554(3) 0.2964(2) 0.0242(9) Uani 1 d . . .
C31 C 0.4688(3) 0.4352(3) 0.2638(2) 0.0321(11) Uani 1 d . . .
H31 H 0.4537 0.4387 0.2134 0.039 Uiso 1 calc R . .
C32 C 0.5009(3) 0.5088(3) 0.3059(3) 0.0387(12) Uani 1 d . . .
H32 H 0.5069 0.5626 0.2838 0.046 Uiso 1 calc R . .
C33 C 0.5242(3) 0.5052(3) 0.3791(3) 0.0405(12) Uani 1 d . . .
H33 H 0.5473 0.5557 0.4074 0.049 Uiso 1 calc R . .
C34 C 0.5136(4) 0.4273(3) 0.4106(3) 0.0445(13) Uani 1 d . . .
H34 H 0.5289 0.4242 0.4611 0.053 Uiso 1 calc R . .
C35 C 0.4813(3) 0.3540(3) 0.3701(2) 0.0375(12) Uani 1 d . . .
H35 H 0.4742 0.3011 0.3931 0.045 Uiso 1 calc R . .
C40 C 0.2477(3) 0.3627(3) 0.1301(2) 0.0284(10) Uani 1 d . . .
C41 C 0.1887(4) 0.4183(3) 0.1530(3) 0.0419(13) Uani 1 d . . .
H41 H 0.1461 0.3956 0.1780 0.050 Uiso 1 calc R . .
C42 C 0.1910(4) 0.5071(3) 0.1399(3) 0.0507(14) Uani 1 d . . .
H42 H 0.1506 0.5447 0.1561 0.061 Uiso 1 calc R . .
C43 C 0.2525(4) 0.5399(3) 0.1032(3) 0.0485(14) Uani 1 d . . .
H43 H 0.2538 0.6001 0.0934 0.058 Uiso 1 calc R . .
C44 C 0.3117(4) 0.4860(3) 0.0808(3) 0.0446(13) Uani 1 d . . .
H44 H 0.3549 0.5092 0.0565 0.054 Uiso 1 calc R . .
C45 C 0.3090(3) 0.3972(3) 0.0935(2) 0.0370(12) Uani 1 d . . .
H45 H 0.3496 0.3601 0.0769 0.044 Uiso 1 calc R . .
C50 C 0.4650(3) -0.0506(3) 0.1684(2) 0.0256(9) Uani 1 d . . .
C51 C 0.3939(3) -0.0828(3) 0.1979(2) 0.0331(11) Uani 1 d . . .
H51 H 0.3585 -0.0438 0.2181 0.040 Uiso 1 calc R . .
C52 C 0.3751(3) -0.1718(3) 0.1976(3) 0.0407(12) Uani 1 d . . .
H52 H 0.3279 -0.1932 0.2188 0.049 Uiso 1 calc R . .
C53 C 0.4232(3) -0.2289(3) 0.1672(2) 0.0389(12) Uani 1 d . . .
H53 H 0.4090 -0.2895 0.1667 0.047 Uiso 1 calc R . .
C54 C 0.4928(3) -0.1980(3) 0.1374(2) 0.0339(11) Uani 1 d . . .
H54 H 0.5265 -0.2374 0.1161 0.041 Uiso 1 calc R . .
C55 C 0.5135(3) -0.1099(3) 0.1383(2) 0.0249(9) Uani 1 d . . .
H55 H 0.5620 -0.0895 0.1180 0.030 Uiso 1 calc R . .
C61 C 0.6609(4) 0.4522(3) 0.1106(3) 0.0491(14) Uani 1 d . . .
H61C H 0.6783 0.4686 0.1614 0.059 Uiso 1 calc R . .
H61B H 0.6016 0.4783 0.0875 0.059 Uiso 1 calc R . .
H61A H 0.7096 0.4731 0.0883 0.059 Uiso 1 calc R . .
C62 C 0.7434(4) 0.3132(4) 0.1424(4) 0.0713(19) Uani 1 d . . .
H62C H 0.7354 0.2498 0.1414 0.086 Uiso 1 calc R . .
H62B H 0.7610 0.3345 0.1919 0.086 Uiso 1 calc R . .
H62A H 0.7924 0.3296 0.1189 0.086 Uiso 1 calc R . .
C63 C 0.6268(5) 0.3248(4) 0.0244(3) 0.0638(18) Uani 1 d . . .
H63C H 0.5746 0.3581 -0.0027 0.077 Uiso 1 calc R . .
H63B H 0.6092 0.2628 0.0204 0.077 Uiso 1 calc R . .
H63A H 0.6813 0.3348 0.0053 0.077 Uiso 1 calc R . .
C70 C 0.5858(3) 0.0757(3) 0.1313(2) 0.0231(9) Uani 1 d . . .
C71 C 0.5757(3) 0.0785(3) 0.0583(2) 0.0284(10) Uani 1 d . . .
H71 H 0.5155 0.0845 0.0272 0.034 Uiso 1 calc R . .
C72 C 0.6538(3) 0.0725(3) 0.0305(2) 0.0326(11) Uani 1 d . . .
H72 H 0.6464 0.0734 -0.0196 0.039 Uiso 1 calc R . .
C73 C 0.7414(3) 0.0653(3) 0.0756(2) 0.0321(11) Uani 1 d . . .
H73 H 0.7943 0.0605 0.0566 0.039 Uiso 1 calc R . .
C74 C 0.7523(3) 0.0649(3) 0.1479(2) 0.0344(11) Uani 1 d . . .
H74 H 0.8129 0.0609 0.1788 0.041 Uiso 1 calc R . .
C75 C 0.6751(3) 0.0702(3) 0.1766(2) 0.0262(10) Uani 1 d . . .
H75 H 0.6833 0.0701 0.2267 0.031 Uiso 1 calc R . .
Ru1A Ru 0.80367(2) 0.76956(2) 0.236192(17) 0.02212(8) Uani 1 d . . .
Ru2A Ru 0.93485(2) 0.79835(2) 0.372417(17) 0.02220(8) Uani 1 d . . .
Ru3A Ru 0.98191(2) 0.82771(2) 0.242759(17) 0.02267(8) Uani 1 d . . .
P1A P 0.80760(8) 0.70187(7) 0.34627(6) 0.0236(2) Uani 1 d . . .
P2A P 1.04705(8) 0.89477(7) 0.34961(6) 0.0239(2) Uani 1 d . . .
O7A O 0.6885(2) 0.9145(2) 0.27912(16) 0.0379(8) Uani 1 d . . .
O8A O 0.7995(2) 0.8609(2) 0.09611(16) 0.0389(8) Uani 1 d . . .
O9A O 0.8321(3) 0.9349(2) 0.43828(18) 0.0526(10) Uani 1 d . . .
O10A O 1.0525(3) 0.7278(2) 0.50943(16) 0.0483(9) Uani 1 d . . .
O11A O 0.9696(2) 0.9941(2) 0.15998(17) 0.0440(9) Uani 1 d . . .
O12A O 1.1431(2) 0.7725(3) 0.18541(18) 0.0531(10) Uani 1 d . . .
O13A O 0.6545(3) 0.6431(2) 0.1507(2) 0.0567(11) Uani 1 d . . .
C1A C 0.9855(3) 0.7055(3) 0.3095(2) 0.0240(9) Uani 1 d . . .
C2A C 0.9223(3) 0.6895(3) 0.2441(2) 0.0246(9) Uani 1 d . . .
C4A C 1.0712(3) 0.6618(3) 0.3361(2) 0.0275(10) Uani 1 d . . .
C5A C 1.1434(3) 0.6294(3) 0.3638(2) 0.0346(11) Uani 1 d D . .
C6A C 1.2283(10) 0.5940(11) 0.4103(7) 0.035(2) Uani 0.439(8) d PD A 1
C61A C 1.2775(10) 0.6568(9) 0.4692(9) 0.078(4) Uani 0.439(8) d PD A 1
H61D H 1.2918 0.7116 0.4485 0.117 Uiso 0.439(8) calc PR A 1
H61E H 1.3356 0.6318 0.4963 0.117 Uiso 0.439(8) calc PR A 1
H61F H 1.2371 0.6678 0.5011 0.117 Uiso 0.439(8) calc PR A 1
C62A C 1.203(2) 0.5083(18) 0.4420(18) 0.057(5) Uani 0.439(8) d PD A 1
H62D H 1.1688 0.5207 0.4778 0.086 Uiso 0.439(8) calc PR A 1
H62E H 1.2604 0.4784 0.4643 0.086 Uiso 0.439(8) calc PR A 1
H62F H 1.1642 0.4712 0.4039 0.086 Uiso 0.439(8) calc PR A 1
C63A C 1.2906(12) 0.5746(14) 0.3592(8) 0.082(4) Uani 0.439(8) d PD A 1
H63D H 1.2574 0.5338 0.3216 0.122 Uiso 0.439(8) calc PR A 1
H63E H 1.3486 0.5490 0.3859 0.122 Uiso 0.439(8) calc PR A 1
H63F H 1.3053 0.6287 0.3377 0.122 Uiso 0.439(8) calc PR A 1
C6B C 1.2345(8) 0.5862(8) 0.3851(6) 0.035(2) Uani 0.561(8) d PD A 2
C61B C 1.3112(7) 0.6538(7) 0.4162(8) 0.078(4) Uani 0.561(8) d PD A 2
H61G H 1.3180 0.6940 0.3789 0.117 Uiso 0.561(8) calc PR A 2
H61H H 1.3702 0.6247 0.4348 0.117 Uiso 0.561(8) calc PR A 2
H61I H 1.2948 0.6862 0.4549 0.117 Uiso 0.561(8) calc PR A 2
C62B C 1.2308(17) 0.5190(14) 0.4417(13) 0.057(5) Uani 0.561(8) d PD A 2
H62G H 1.2198 0.5482 0.4839 0.086 Uiso 0.561(8) calc PR A 2
H62H H 1.2903 0.4893 0.4550 0.086 Uiso 0.561(8) calc PR A 2
H62I H 1.1801 0.4764 0.4227 0.086 Uiso 0.561(8) calc PR A 2
C63B C 1.2553(9) 0.5385(11) 0.3210(7) 0.082(4) Uani 0.561(8) d PD A 2
H63G H 1.1987 0.5072 0.2939 0.122 Uiso 0.561(8) calc PR A 2
H63H H 1.3048 0.4971 0.3380 0.122 Uiso 0.561(8) calc PR A 2
H63I H 1.2757 0.5807 0.2902 0.122 Uiso 0.561(8) calc PR A 2
C7A C 0.7263(3) 0.8597(3) 0.2607(2) 0.0271(10) Uani 1 d . . .
C8A C 0.8132(3) 0.8298(3) 0.1507(2) 0.0283(10) Uani 1 d . . .
C9A C 0.8708(3) 0.8850(3) 0.4147(2) 0.0298(10) Uani 1 d . . .
C10A C 1.0077(3) 0.7557(3) 0.4592(2) 0.0316(11) Uani 1 d . . .
C11A C 0.9744(3) 0.9327(3) 0.1929(2) 0.0301(10) Uani 1 d . . .
C12A C 1.0831(3) 0.7957(3) 0.2075(2) 0.0343(11) Uani 1 d . . .
C13A C 0.7103(3) 0.6891(3) 0.1824(2) 0.0328(11) Uani 1 d . . .
C20A C 0.7080(3) 0.7162(3) 0.3851(2) 0.0246(9) Uani 1 d . . .
C21A C 0.7221(3) 0.7035(3) 0.4581(2) 0.0326(11) Uani 1 d . . .
H21A H 0.7815 0.6875 0.4858 0.039 Uiso 1 calc R . .
C22A C 0.6491(3) 0.7142(3) 0.4900(2) 0.0402(12) Uani 1 d . . .
H22A H 0.6592 0.7061 0.5398 0.048 Uiso 1 calc R . .
C23A C 0.5626(3) 0.7365(3) 0.4505(3) 0.0380(12) Uani 1 d . . .
H23A H 0.5131 0.7437 0.4729 0.046 Uiso 1 calc R . .
C24A C 0.5476(3) 0.7481(3) 0.3785(2) 0.0337(11) Uani 1 d . . .
H24A H 0.4878 0.7640 0.3514 0.040 Uiso 1 calc R . .
C25A C 0.6197(3) 0.7367(3) 0.3449(2) 0.0303(10) Uani 1 d . . .
H25A H 0.6083 0.7429 0.2948 0.036 Uiso 1 calc R . .
C30A C 0.9289(3) 0.6180(3) 0.1926(2) 0.0278(10) Uani 1 d . . .
C31A C 0.9087(3) 0.6320(3) 0.1196(2) 0.0375(12) Uani 1 d . . .
H31A H 0.8917 0.6881 0.1020 0.045 Uiso 1 calc R . .
C32A C 0.9132(3) 0.5651(4) 0.0724(3) 0.0443(13) Uani 1 d . . .
H32A H 0.9008 0.5758 0.0228 0.053 Uiso 1 calc R . .
C33A C 0.9355(3) 0.4828(3) 0.0972(3) 0.0427(13) Uani 1 d . . .
H33A H 0.9386 0.4367 0.0649 0.051 Uiso 1 calc R . .
C34A C 0.9532(3) 0.4682(3) 0.1685(3) 0.0412(12) Uani 1 d . . .
H34A H 0.9677 0.4114 0.1856 0.049 Uiso 1 calc R . .
C35A C 0.9504(3) 0.5349(3) 0.2165(2) 0.0310(10) Uani 1 d . . .
H35A H 0.9633 0.5235 0.2660 0.037 Uiso 1 calc R . .
C40A C 0.8205(3) 0.5839(3) 0.3535(2) 0.0243(9) Uani 1 d . . .
C41A C 0.7453(3) 0.5298(3) 0.3219(2) 0.0346(11) Uani 1 d . . .
H41A H 0.6896 0.5543 0.2949 0.042 Uiso 1 calc R . .
C42A C 0.7495(4) 0.4406(3) 0.3288(3) 0.0411(12) Uani 1 d . . .
H42A H 0.6967 0.4043 0.3075 0.049 Uiso 1 calc R . .
C43A C 0.8313(4) 0.4045(3) 0.3670(2) 0.0396(12) Uani 1 d . . .
H43A H 0.8354 0.3433 0.3715 0.047 Uiso 1 calc R . .
C44A C 0.9071(3) 0.4587(3) 0.3984(2) 0.0377(12) Uani 1 d . . .
H44A H 0.9634 0.4345 0.4248 0.045 Uiso 1 calc R . .
C45A C 0.9013(3) 0.5470(3) 0.3917(2) 0.0296(10) Uani 1 d . . .
H45A H 0.9537 0.5834 0.4137 0.035 Uiso 1 calc R . .
C50A C 1.0316(3) 1.0117(3) 0.3534(2) 0.0268(10) Uani 1 d . . .
C51A C 0.9435(3) 1.0444(3) 0.3253(2) 0.0369(11) Uani 1 d . . .
H51A H 0.8925 1.0054 0.3057 0.044 Uiso 1 calc R . .
C52A C 0.9290(4) 1.1331(3) 0.3255(3) 0.0441(13) Uani 1 d . . .
H52A H 0.8684 1.1541 0.3058 0.053 Uiso 1 calc R . .
C53A C 1.0015(4) 1.1906(3) 0.3540(3) 0.0470(14) Uani 1 d . . .
H53A H 0.9916 1.2513 0.3532 0.056 Uiso 1 calc R . .
C54A C 1.0882(4) 1.1596(3) 0.3835(3) 0.0423(13) Uani 1 d . . .
H54A H 1.1381 1.1994 0.4042 0.051 Uiso 1 calc R . .
C55A C 1.1050(3) 1.0705(3) 0.3839(2) 0.0354(11) Uani 1 d . . .
H55A H 1.1656 1.0501 0.4047 0.043 Uiso 1 calc R . .
C70A C 1.1705(3) 0.8868(3) 0.3943(2) 0.0282(10) Uani 1 d . . .
C71A C 1.1985(3) 0.8915(3) 0.4677(2) 0.0391(12) Uani 1 d . . .
H71A H 1.1533 0.8913 0.4948 0.047 Uiso 1 calc R . .
C72A C 1.2931(4) 0.8965(4) 0.5020(3) 0.0498(14) Uani 1 d . . .
H72A H 1.3120 0.9002 0.5525 0.060 Uiso 1 calc R . .
C73A C 1.3586(4) 0.8961(3) 0.4643(3) 0.0458(13) Uani 1 d . . .
H73A H 1.4229 0.8999 0.4885 0.055 Uiso 1 calc R . .
C74A C 1.3324(3) 0.8903(3) 0.3908(3) 0.0412(12) Uani 1 d . . .
H74A H 1.3787 0.8895 0.3647 0.049 Uiso 1 calc R . .
C75A C 1.2389(3) 0.8855(3) 0.3551(2) 0.0323(11) Uani 1 d . . .
H75A H 1.2208 0.8814 0.3045 0.039 Uiso 1 calc R . .

loop_
_atom_site_aniso_label
_atom_site_aniso_U_11
_atom_site_aniso_U_22
_atom_site_aniso_U_33
_atom_site_aniso_U_23
_atom_site_aniso_U_13
_atom_site_aniso_U_12
Ru1 0.02146(19) 0.02336(19) 0.02312(17) -0.00008(14) 0.00822(14) -0.00113(15)
Ru2 0.01843(18) 0.0281(2) 0.02124(17) -0.00146(14) 0.00578(13) 0.00031(15)
Ru3 0.02053(19) 0.02418(19) 0.02176(17) 0.00017(13) 0.00474(13) -0.00024(15)
P1 0.0197(6) 0.0281(6) 0.0258(6) 0.0025(5) 0.0073(4) -0.0001(5)
P2 0.0204(6) 0.0260(6) 0.0243(6) -0.0015(4) 0.0069(4) -0.0006(5)
O7 0.041(2) 0.036(2) 0.043(2) -0.0004(16) 0.0100(16) -0.0131(17)
O8 0.065(3) 0.039(2) 0.061(2) -0.0071(18) 0.030(2) 0.0132(19)
O9 0.034(2) 0.053(2) 0.051(2) -0.0185(18) 0.0118(17) -0.0129(18)
O10 0.041(2) 0.067(3) 0.0278(18) 0.0053(17) 0.0110(16) 0.0008(18)
O11 0.040(2) 0.039(2) 0.0411(19) 0.0147(16) 0.0068(16) 0.0039(17)
O12 0.027(2) 0.048(2) 0.063(2) -0.0023(18) 0.0009(17) -0.0096(18)
O13 0.050(2) 0.045(2) 0.0261(17) 0.0068(15) 0.0143(15) 0.0070(17)
C1 0.020(2) 0.024(2) 0.026(2) 0.0048(17) 0.0050(17) 0.0022(18)
C2 0.020(2) 0.023(2) 0.032(2) 0.0016(18) 0.0035(18) -0.0037(18)
C4 0.020(2) 0.025(2) 0.023(2) 0.0009(17) 0.0014(17) 0.0011(19)
C5 0.032(3) 0.022(2) 0.030(2) 0.0020(18) 0.012(2) -0.001(2)
C6 0.042(3) 0.034(3) 0.049(3) 0.000(2) 0.027(2) -0.009(2)
C7 0.025(3) 0.033(3) 0.026(2) 0.0021(19) 0.0064(18) 0.000(2)
C8 0.034(3) 0.030(3) 0.032(2) 0.002(2) 0.011(2) -0.001(2)
C9 0.026(3) 0.038(3) 0.031(2) -0.005(2) 0.011(2) 0.002(2)
C10 0.018(2) 0.045(3) 0.028(2) -0.003(2) 0.0018(18) 0.001(2)
C11 0.021(2) 0.033(3) 0.031(2) -0.003(2) 0.0100(19) -0.001(2)
C12 0.034(3) 0.027(3) 0.027(2) -0.0008(19) 0.004(2) 0.004(2)
C13 0.030(3) 0.031(3) 0.030(2) -0.005(2) 0.0107(19) -0.003(2)
C20 0.021(2) 0.029(3) 0.036(2) 0.006(2) 0.0032(19) 0.001(2)
C21 0.022(3) 0.039(3) 0.048(3) -0.004(2) 0.016(2) -0.002(2)
C22 0.025(3) 0.052(4) 0.064(4) 0.008(3) 0.012(3) -0.001(3)
C23 0.025(3) 0.069(4) 0.079(4) 0.027(3) 0.000(3) -0.006(3)
C24 0.046(4) 0.120(6) 0.042(3) 0.025(4) -0.013(3) -0.019(4)
C25 0.032(3) 0.098(5) 0.034(3) 0.012(3) 0.005(2) -0.010(3)
C30 0.016(2) 0.026(2) 0.030(2) -0.0049(18) 0.0069(17) -0.0012(18)
C31 0.033(3) 0.029(3) 0.037(3) 0.000(2) 0.013(2) -0.001(2)
C32 0.037(3) 0.023(3) 0.060(3) 0.000(2) 0.018(2) -0.002(2)
C33 0.031(3) 0.037(3) 0.051(3) -0.015(2) 0.006(2) -0.004(2)
C34 0.049(3) 0.042(3) 0.038(3) -0.012(2) 0.003(2) -0.008(3)
C35 0.050(3) 0.031(3) 0.032(3) 0.001(2) 0.011(2) -0.002(2)
C40 0.027(3) 0.025(2) 0.032(2) 0.0049(19) 0.0058(19) 0.001(2)
C41 0.043(3) 0.032(3) 0.057(3) 0.005(2) 0.026(3) 0.000(2)
C42 0.059(4) 0.025(3) 0.072(4) 0.006(3) 0.024(3) 0.004(3)
C43 0.052(4) 0.036(3) 0.054(3) 0.015(3) 0.008(3) -0.005(3)
C44 0.041(3) 0.049(3) 0.045(3) 0.018(3) 0.013(2) -0.004(3)
C45 0.029(3) 0.043(3) 0.040(3) 0.015(2) 0.009(2) 0.005(2)
C50 0.020(2) 0.029(2) 0.026(2) -0.0019(18) 0.0025(17) -0.0016(19)
C51 0.031(3) 0.035(3) 0.034(3) -0.003(2) 0.011(2) -0.001(2)
C52 0.036(3) 0.042(3) 0.044(3) -0.002(2) 0.013(2) -0.009(2)
C53 0.038(3) 0.027(3) 0.046(3) 0.000(2) 0.000(2) 0.000(2)
C54 0.032(3) 0.031(3) 0.037(3) -0.002(2) 0.004(2) 0.008(2)
C55 0.025(2) 0.026(2) 0.024(2) -0.0007(18) 0.0071(18) 0.0018(19)
C61 0.062(4) 0.033(3) 0.065(4) -0.003(3) 0.039(3) -0.007(3)
C62 0.048(4) 0.057(4) 0.122(6) 0.007(4) 0.044(4) 0.003(3)
C63 0.104(5) 0.047(4) 0.058(4) -0.010(3) 0.057(4) -0.021(3)
C70 0.023(2) 0.019(2) 0.029(2) 0.0004(17) 0.0112(18) 0.0012(18)
C71 0.022(2) 0.033(3) 0.030(2) -0.0031(19) 0.0063(18) 0.000(2)
C72 0.035(3) 0.037(3) 0.028(2) 0.004(2) 0.012(2) 0.003(2)
C73 0.022(2) 0.036(3) 0.041(3) -0.002(2) 0.014(2) 0.001(2)
C74 0.021(2) 0.040(3) 0.040(3) 0.005(2) 0.003(2) 0.007(2)
C75 0.025(2) 0.027(2) 0.025(2) 0.0024(18) 0.0044(18) 0.0049(19)
Ru1A 0.01960(19) 0.02207(18) 0.02369(17) 0.00129(13) 0.00348(13) 0.00138(14)
Ru2A 0.02149(19) 0.02368(19) 0.02127(17) 0.00100(13) 0.00501(14) 0.00140(15)
Ru3A 0.02058(19) 0.02557(19) 0.02148(17) 0.00100(14) 0.00470(13) -0.00047(15)
P1A 0.0204(6) 0.0239(6) 0.0271(6) 0.0027(4) 0.0067(4) 0.0022(5)
P2A 0.0222(6) 0.0255(6) 0.0233(5) 0.0004(4) 0.0047(4) 0.0000(5)
O7A 0.037(2) 0.037(2) 0.0415(19) 0.0070(15) 0.0122(15) 0.0127(16)
O8A 0.039(2) 0.045(2) 0.0298(18) 0.0101(15) 0.0032(15) -0.0027(16)
O9A 0.061(3) 0.054(2) 0.046(2) -0.0101(18) 0.0179(19) 0.019(2)
O10A 0.060(3) 0.051(2) 0.0282(18) 0.0097(16) 0.0008(17) 0.0089(19)
O11A 0.038(2) 0.043(2) 0.045(2) 0.0210(17) 0.0014(16) -0.0052(17)
O12A 0.036(2) 0.080(3) 0.047(2) -0.012(2) 0.0203(18) 0.002(2)
O13A 0.039(2) 0.034(2) 0.082(3) -0.0140(19) -0.0120(19) -0.0042(18)
C1A 0.021(2) 0.024(2) 0.028(2) 0.0043(18) 0.0088(18) 0.0011(18)
C2A 0.021(2) 0.024(2) 0.029(2) 0.0014(18) 0.0072(18) 0.0022(19)
C4A 0.025(3) 0.027(2) 0.030(2) 0.0001(19) 0.0052(19) 0.000(2)
C5A 0.029(3) 0.031(3) 0.041(3) -0.001(2) 0.004(2) 0.001(2)
C6A 0.023(3) 0.049(4) 0.038(7) 0.004(5) 0.014(5) 0.017(3)
C61A 0.024(6) 0.049(5) 0.142(12) 0.011(7) -0.016(5) 0.001(4)
C62A 0.048(14) 0.047(6) 0.067(4) 0.009(4) -0.006(7) 0.013(7)
C63A 0.060(8) 0.128(13) 0.059(8) 0.008(7) 0.016(6) 0.046(8)
C6B 0.023(3) 0.049(4) 0.038(7) 0.004(5) 0.014(5) 0.017(3)
C61B 0.024(6) 0.049(5) 0.142(12) 0.011(7) -0.016(5) 0.001(4)
C62B 0.048(14) 0.047(6) 0.067(4) 0.009(4) -0.006(7) 0.013(7)
C63B 0.060(8) 0.128(13) 0.059(8) 0.008(7) 0.016(6) 0.046(8)
C7A 0.026(3) 0.026(3) 0.028(2) 0.0091(19) 0.0031(19) 0.005(2)
C8A 0.025(3) 0.027(3) 0.031(2) 0.0000(19) 0.0042(19) 0.001(2)
C9A 0.038(3) 0.029(3) 0.021(2) -0.0030(18) 0.0054(19) 0.002(2)
C10A 0.035(3) 0.033(3) 0.027(2) -0.004(2) 0.008(2) -0.005(2)
C11A 0.018(2) 0.040(3) 0.032(2) 0.003(2) 0.0065(18) -0.003(2)
C12A 0.029(3) 0.043(3) 0.032(3) -0.004(2) 0.011(2) -0.004(2)
C13A 0.028(3) 0.024(3) 0.043(3) 0.004(2) 0.002(2) 0.007(2)
C20A 0.020(2) 0.021(2) 0.035(2) -0.0037(18) 0.0101(18) -0.0020(18)
C21A 0.025(3) 0.037(3) 0.035(3) 0.002(2) 0.008(2) 0.002(2)
C22A 0.041(3) 0.049(3) 0.032(3) -0.009(2) 0.014(2) -0.004(3)
C23A 0.035(3) 0.037(3) 0.049(3) -0.006(2) 0.024(2) 0.000(2)
C24A 0.023(3) 0.039(3) 0.041(3) 0.000(2) 0.011(2) 0.007(2)
C25A 0.028(3) 0.034(3) 0.030(2) 0.006(2) 0.0100(19) 0.002(2)
C30A 0.017(2) 0.027(3) 0.038(3) -0.0070(19) 0.0061(19) -0.0018(19)
C31A 0.040(3) 0.037(3) 0.033(3) -0.002(2) 0.005(2) 0.003(2)
C32A 0.043(3) 0.060(4) 0.030(3) -0.013(2) 0.010(2) 0.002(3)
C33A 0.037(3) 0.038(3) 0.055(3) -0.020(3) 0.018(2) -0.004(2)
C34A 0.039(3) 0.027(3) 0.063(3) -0.005(2) 0.021(3) 0.001(2)
C35A 0.023(2) 0.033(3) 0.038(3) -0.001(2) 0.010(2) 0.000(2)
C40A 0.026(2) 0.022(2) 0.027(2) 0.0026(17) 0.0096(18) 0.0010(19)
C41A 0.027(3) 0.027(3) 0.046(3) 0.003(2) 0.003(2) 0.006(2)
C42A 0.038(3) 0.024(3) 0.056(3) 0.003(2) 0.004(2) -0.011(2)
C43A 0.052(3) 0.022(3) 0.045(3) 0.009(2) 0.012(2) 0.005(2)
C44A 0.037(3) 0.034(3) 0.042(3) 0.011(2) 0.008(2) 0.010(2)
C45A 0.027(3) 0.029(3) 0.033(2) 0.0014(19) 0.0087(19) -0.001(2)
C50A 0.032(3) 0.026(2) 0.024(2) -0.0010(18) 0.0096(19) 0.000(2)
C51A 0.037(3) 0.030(3) 0.043(3) 0.003(2) 0.008(2) 0.001(2)
C52A 0.047(3) 0.035(3) 0.052(3) 0.008(2) 0.014(3) 0.012(3)
C53A 0.075(4) 0.025(3) 0.044(3) 0.002(2) 0.022(3) 0.007(3)
C54A 0.065(4) 0.024(3) 0.042(3) -0.009(2) 0.022(3) -0.014(3)
C55A 0.042(3) 0.037(3) 0.029(2) -0.008(2) 0.014(2) -0.009(2)
C70A 0.026(3) 0.025(2) 0.031(2) 0.0015(18) 0.0032(19) -0.002(2)
C71A 0.037(3) 0.045(3) 0.030(3) -0.001(2) 0.000(2) -0.004(2)
C72A 0.040(3) 0.060(4) 0.039(3) 0.004(3) -0.010(2) -0.003(3)
C73A 0.023(3) 0.039(3) 0.064(4) 0.005(3) -0.010(2) -0.005(2)
C74A 0.021(3) 0.042(3) 0.059(3) 0.003(2) 0.007(2) -0.001(2)
C75A 0.030(3) 0.034(3) 0.034(2) -0.002(2) 0.009(2) 0.001(2)

loop_
_atom_type_symbol
_atom_type_description
_atom_type_scat_dispersion_real
_atom_type_scat_dispersion_imag
_atom_type_scat_source
C C 0.0033 0.0016 'International Tables Vol C Tables 4.2.6.8 and 6.1.1.4'
H H 0.0000 0.0000 'International Tables Vol C Tables 4.2.6.8 and 6.1.1.4'
O O 0.0106 0.0060 'International Tables Vol C Tables 4.2.6.8 and 6.1.1.4'
P P 0.1023 0.0942 'International Tables Vol C Tables 4.2.6.8 and 6.1.1.4'
Ru Ru -1.2594 0.8363 'International Tables Vol C Tables 4.2.6.8 and 6.1.1.4'

loop_
_geom_angle_atom_site_label_1
_geom_angle_atom_site_label_2
_geom_angle_atom_site_label_3
_geom_angle
C8 Ru1 C7 100.25(19)
C8 Ru1 C13 94.87(18)
C7 Ru1 C13 88.48(18)
C8 Ru1 C2 97.23(18)
C7 Ru1 C2 160.80(17)
C13 Ru1 C2 97.92(17)
C8 Ru1 P1 91.87(13)
C7 Ru1 P1 90.49(12)
C13 Ru1 P1 173.26(13)
C2 Ru1 P1 81.02(11)
C8 Ru1 Ru3 140.22(14)
C7 Ru1 Ru3 113.29(13)
C13 Ru1 Ru3 66.45(13)
C2 Ru1 Ru3 54.48(11)
P1 Ru1 Ru3 107.98(3)
C8 Ru1 Ru2 141.63(13)
C7 Ru1 Ru2 91.35(12)
C13 Ru1 Ru2 122.11(13)
C2 Ru1 Ru2 69.89(11)
P1 Ru1 Ru2 51.25(3)
Ru3 Ru1 Ru2 60.824(12)
C10 Ru2 C9 96.69(18)
C10 Ru2 C1 93.79(17)
C9 Ru2 C1 169.03(16)
C10 Ru2 P2 98.86(13)
C9 Ru2 P2 96.86(14)
C1 Ru2 P2 84.70(11)
C10 Ru2 P1 101.56(14)
C9 Ru2 P1 92.49(13)
C1 Ru2 P1 82.20(11)
P2 Ru2 P1 156.36(4)
C10 Ru2 Ru3 131.87(13)
C9 Ru2 Ru3 120.62(13)
C1 Ru2 Ru3 52.62(10)
P2 Ru2 Ru3 51.12(3)
P1 Ru2 Ru3 105.62(3)
C10 Ru2 Ru1 149.66(14)
C9 Ru2 Ru1 100.02(12)
C1 Ru2 Ru1 69.13(10)
P2 Ru2 Ru1 104.04(3)
P1 Ru2 Ru1 52.79(3)
Ru3 Ru2 Ru1 56.782(12)
C12 Ru3 C11 89.59(18)
C12 Ru3 P2 103.94(13)
C11 Ru3 P2 91.74(13)
C12 Ru3 C2 95.23(17)
C11 Ru3 C2 150.00(16)
P2 Ru3 C2 115.55(11)
C12 Ru3 C1 93.42(16)
C11 Ru3 C1 173.68(17)
P2 Ru3 C1 82.15(11)
C2 Ru3 C1 35.16(14)
C12 Ru3 Ru1 138.93(13)
C11 Ru3 Ru1 110.60(13)
P2 Ru3 Ru1 110.48(3)
C2 Ru3 Ru1 49.93(10)
C1 Ru3 Ru1 70.41(10)
C12 Ru3 Ru2 132.12(13)
C11 Ru3 Ru2 126.77(13)
P2 Ru3 Ru2 52.43(3)
C2 Ru3 Ru2 69.14(10)
C1 Ru3 Ru2 47.70(10)
Ru1 Ru3 Ru2 62.394(12)
C20 P1 C40 100.5(2)
C20 P1 Ru2 122.12(15)
C40 P1 Ru2 121.88(15)
C20 P1 Ru1 117.85(14)
C40 P1 Ru1 119.01(14)
Ru2 P1 Ru1 75.96(3)
C70 P2 C50 101.87(19)
C70 P2 Ru3 119.23(14)
C50 P2 Ru3 116.64(13)
C70 P2 Ru2 123.73(13)
C50 P2 Ru2 118.81(14)
Ru3 P2 Ru2 76.45(4)
C2 C1 C4 126.1(4)
C2 C1 Ru2 111.8(3)
C4 C1 Ru2 122.0(3)
C2 C1 Ru3 72.1(2)
C4 C1 Ru3 118.8(3)
Ru2 C1 Ru3 79.67(13)
C1 C2 C30 125.3(4)
C1 C2 Ru1 109.1(3)
C30 C2 Ru1 125.2(3)
C1 C2 Ru3 72.7(2)
C30 C2 Ru3 124.4(3)
Ru1 C2 Ru3 75.58(13)
C5 C4 C1 174.4(4)
C4 C5 C6 178.7(5)
C5 C6 C61 109.9(4)
C5 C6 C63 109.7(4)
C61 C6 C63 111.4(4)
C5 C6 C62 107.7(4)
C61 C6 C62 108.9(4)
C63 C6 C62 109.1(5)
O7 C7 Ru1 173.1(4)
O8 C8 Ru1 178.7(5)
O9 C9 Ru2 177.4(4)
O10 C10 Ru2 177.1(4)
O11 C11 Ru3 176.3(4)
O12 C12 Ru3 176.4(4)
O13 C13 Ru1 164.3(4)
C21 C20 C25 117.8(4)
C21 C20 P1 123.5(3)
C25 C20 P1 118.5(3)
C22 C21 C20 121.1(5)
C23 C22 C21 120.7(5)
C22 C23 C24 119.8(5)
C23 C24 C25 119.4(5)
C24 C25 C20 121.1(5)
C35 C30 C31 117.8(4)
C35 C30 C2 122.9(4)
C31 C30 C2 119.3(4)
C32 C31 C30 119.7(4)
C33 C32 C31 121.2(4)
C32 C33 C34 118.9(5)
C35 C34 C33 120.8(5)
C34 C35 C30 121.5(4)
C45 C40 C41 118.5(4)
C45 C40 P1 121.9(3)
C41 C40 P1 119.5(3)
C40 C41 C42 120.9(4)
C43 C42 C41 119.4(5)
C44 C43 C42 120.3(5)
C43 C44 C45 120.3(5)
C40 C45 C44 120.5(5)
C55 C50 C51 117.9(4)
C55 C50 P2 123.8(3)
C51 C50 P2 118.1(3)
C52 C51 C50 119.9(4)
C53 C52 C51 121.1(5)
C52 C53 C54 119.5(4)
C53 C54 C55 120.2(4)
C54 C55 C50 121.3(4)
C71 C70 C75 119.2(4)
C71 C70 P2 120.2(3)
C75 C70 P2 120.3(3)
C70 C71 C72 120.1(4)
C73 C72 C71 120.1(4)
C74 C73 C72 120.0(4)
C73 C74 C75 120.7(4)
C74 C75 C70 119.8(4)
C13A Ru1A C8A 92.00(18)
C13A Ru1A C7A 101.23(19)
C8A Ru1A C7A 91.64(17)
C13A Ru1A C2A 97.64(17)
C8A Ru1A C2A 96.71(16)
C7A Ru1A C2A 159.06(17)
C13A Ru1A P1A 93.44(14)
C8A Ru1A P1A 174.13(13)
C7A Ru1A P1A 89.45(12)
C2A Ru1A P1A 80.39(11)
C13A Ru1A Ru3A 139.93(14)
C8A Ru1A Ru3A 67.48(13)
C7A Ru1A Ru3A 112.90(13)
C2A Ru1A Ru3A 54.15(11)
P1A Ru1A Ru3A 106.80(3)
C13A Ru1A Ru2A 143.33(13)
C8A Ru1A Ru2A 123.00(13)
C7A Ru1A Ru2A 89.31(12)
C2A Ru1A Ru2A 70.04(11)
P1A Ru1A Ru2A 51.23(3)
Ru3A Ru1A Ru2A 60.028(12)
C10A Ru2A C9A 96.52(18)
C10A Ru2A C1A 93.04(17)
C9A Ru2A C1A 169.89(17)
C10A Ru2A P1A 102.36(14)
C9A Ru2A P1A 93.68(14)
C1A Ru2A P1A 81.03(11)
C10A Ru2A P2A 97.28(14)
C9A Ru2A P2A 95.53(14)
C1A Ru2A P2A 86.48(11)
P1A Ru2A P2A 157.18(4)
C10A Ru2A Ru3A 129.98(14)
C9A Ru2A Ru3A 121.30(12)
C1A Ru2A Ru3A 53.06(10)
P1A Ru2A Ru3A 106.12(3)
P2A Ru2A Ru3A 51.51(3)
C10A Ru2A Ru1A 150.55(14)
C9A Ru2A Ru1A 100.69(13)
C1A Ru2A Ru1A 69.24(11)
P1A Ru2A Ru1A 53.07(3)
P2A Ru2A Ru1A 104.58(3)
Ru3A Ru2A Ru1A 57.475(12)
C12A Ru3A C11A 90.24(19)
C12A Ru3A P2A 105.02(14)
C11A Ru3A P2A 92.89(14)
C12A Ru3A C2A 95.34(18)
C11A Ru3A C2A 146.10(17)
P2A Ru3A C2A 117.58(10)
C12A Ru3A C1A 93.89(18)
C11A Ru3A C1A 175.45(17)
P2A Ru3A C1A 84.20(11)
C2A Ru3A C1A 35.31(14)
C12A Ru3A Ru1A 138.59(14)
C11A Ru3A Ru1A 107.75(13)
P2A Ru3A Ru1A 110.74(3)
C2A Ru3A Ru1A 49.68(10)
C1A Ru3A Ru1A 70.21(10)
C12A Ru3A Ru2A 133.02(14)
C11A Ru3A Ru2A 127.26(13)
P2A Ru3A Ru2A 53.18(3)
C2A Ru3A Ru2A 69.77(10)
C1A Ru3A Ru2A 48.21(10)
Ru1A Ru3A Ru2A 62.497(12)
C20A P1A C40A 100.58(18)
C20A P1A Ru2A 121.27(14)
C40A P1A Ru2A 122.21(14)
C20A P1A Ru1A 117.87(14)
C40A P1A Ru1A 119.66(13)
Ru2A P1A Ru1A 75.69(3)
C70A P2A C50A 101.6(2)
C70A P2A Ru3A 122.21(15)
C50A P2A Ru3A 115.80(14)
C70A P2A Ru2A 121.72(14)
C50A P2A Ru2A 120.27(15)
Ru3A P2A Ru2A 75.30(4)
C2A C1A C4A 125.9(4)
C2A C1A Ru2A 111.6(3)
C4A C1A Ru2A 122.4(3)
C2A C1A Ru3A 72.1(2)
C4A C1A Ru3A 120.5(3)
Ru2A C1A Ru3A 78.73(13)
C1A C2A C30A 125.1(4)
C1A C2A Ru1A 109.1(3)
C30A C2A Ru1A 125.2(3)
C1A C2A Ru3A 72.6(2)
C30A C2A Ru3A 125.0(3)
Ru1A C2A Ru3A 76.17(13)
C5A C4A C1A 174.2(5)
C4A C5A C6A 169.5(7)
C4A C5A C6B 169.8(6)
C6A C5A C6B 20.8(6)
C5A C6A C61A 112.9(11)
C5A C6A C62A 109.4(16)
C61A C6A C62A 110.3(16)
C5A C6A C63A 104.1(10)
C61A C6A C63A 110.9(13)
C62A C6A C63A 109.1(17)
C5A C6B C61B 109.4(9)
C5A C6B C62B 109.2(12)
C61B C6B C62B 109.0(12)
C5A C6B C63B 110.7(8)
C61B C6B C63B 110.6(10)
C62B C6B C63B 107.9(13)
O7A C7A Ru1A 173.9(4)
O8A C8A Ru1A 165.8(4)
O9A C9A Ru2A 178.7(4)
O10A C10A Ru2A 177.3(4)
O11A C11A Ru3A 176.9(4)
O12A C12A Ru3A 176.9(4)
O13A C13A Ru1A 178.8(4)
C25A C20A C21A 119.2(4)
C25A C20A P1A 123.0(3)
C21A C20A P1A 117.8(3)
C22A C21A C20A 119.9(4)
C23A C22A C21A 120.7(4)
C24A C23A C22A 119.9(4)
C23A C24A C25A 120.5(4)
C20A C25A C24A 119.7(4)
C35A C30A C31A 118.3(4)
C35A C30A C2A 120.4(4)
C31A C30A C2A 121.1(4)
C32A C31A C30A 120.7(5)
C33A C32A C31A 120.2(5)
C34A C33A C32A 119.3(4)
C33A C34A C35A 121.1(5)
C30A C35A C34A 120.4(4)
C41A C40A C45A 118.4(4)
C41A C40A P1A 118.9(3)
C45A C40A P1A 122.6(3)
C40A C41A C42A 121.4(4)
C41A C42A C43A 119.5(5)
C42A C43A C44A 119.3(4)
C45A C44A C43A 120.4(4)
C44A C45A C40A 121.1(4)
C51A C50A C55A 118.2(4)
C51A C50A P2A 119.2(3)
C55A C50A P2A 122.6(4)
C52A C51A C50A 121.1(5)
C53A C52A C51A 120.5(5)
C54A C53A C52A 119.3(5)
C53A C54A C55A 121.4(5)
C50A C55A C54A 119.4(5)
C71A C70A C75A 119.1(4)
C71A C70A P2A 119.4(3)
C75A C70A P2A 121.1(3)
C70A C71A C72A 119.9(5)
C73A C72A C71A 120.9(5)
C72A C73A C74A 120.3(5)
C73A C74A C75A 120.2(5)
C74A C75A C70A 119.6(4)

loop_
_geom_bond_atom_site_label_1
_geom_bond_atom_site_label_2
_geom_bond_distance
Ru1 C8 1.919(5)
Ru1 C7 1.945(5)
Ru1 C13 1.947(5)
Ru1 C2 2.154(4)
Ru1 P1 2.3701(11)
Ru1 Ru3 2.7256(5)
Ru1 Ru2 2.8870(5)
Ru2 C10 1.898(5)
Ru2 C9 1.931(5)
Ru2 C1 2.139(4)
Ru2 P2 2.3191(11)
Ru2 P1 2.3208(12)
Ru2 Ru3 2.8446(5)
Ru3 C12 1.881(5)
Ru3 C11 1.881(5)
Ru3 P2 2.2777(11)
Ru3 C2 2.291(4)
Ru3 C1 2.298(4)
P1 C20 1.820(4)
P1 C40 1.825(4)
P2 C70 1.820(4)
P2 C50 1.823(4)
O7 C7 1.133(5)
O8 C8 1.130(5)
O9 C9 1.146(5)
O10 C10 1.133(5)
O11 C11 1.144(5)
O12 C12 1.140(5)
O13 C13 1.149(5)
C1 C2 1.386(6)
C1 C4 1.439(5)
C2 C30 1.479(6)
C4 C5 1.188(5)
C5 C6 1.474(6)
C6 C61 1.522(6)
C6 C63 1.528(7)
C6 C62 1.550(7)
C20 C21 1.381(6)
C20 C25 1.383(6)
C21 C22 1.367(6)
C22 C23 1.357(7)
C23 C24 1.377(8)
C24 C25 1.381(7)
C30 C35 1.384(6)
C30 C31 1.411(6)
C31 C32 1.389(6)
C32 C33 1.375(6)
C33 C34 1.377(7)
C34 C35 1.372(6)
C40 C45 1.385(6)
C40 C41 1.386(6)
C41 C42 1.395(6)
C42 C43 1.380(7)
C43 C44 1.367(7)
C44 C45 1.393(6)
C50 C55 1.386(5)
C50 C51 1.402(6)
C51 C52 1.392(6)
C52 C53 1.364(7)
C53 C54 1.381(6)
C54 C55 1.382(6)
C70 C71 1.386(5)
C70 C75 1.397(6)
C71 C72 1.400(6)
C72 C73 1.378(6)
C73 C74 1.370(6)
C74 C75 1.395(6)
Ru1A C13A 1.919(5)
Ru1A C8A 1.943(4)
Ru1A C7A 1.952(5)
Ru1A C2A 2.149(4)
Ru1A P1A 2.3754(11)
Ru1A Ru3A 2.7370(5)
Ru1A Ru2A 2.8793(5)
Ru2A C10A 1.891(5)
Ru2A C9A 1.946(5)
Ru2A C1A 2.138(4)
Ru2A P1A 2.3169(12)
Ru2A P2A 2.3274(12)
Ru2A Ru3A 2.8121(5)
Ru3A C12A 1.872(5)
Ru3A C11A 1.885(5)
Ru3A P2A 2.2755(11)
Ru3A C2A 2.285(4)
Ru3A C1A 2.292(4)
P1A C20A 1.835(4)
P1A C40A 1.835(4)
P2A C70A 1.823(4)
P2A C50A 1.824(4)
O7A C7A 1.129(5)
O8A C8A 1.141(5)
O9A C9A 1.129(5)
O10A C10A 1.129(5)
O11A C11A 1.141(5)
O12A C12A 1.144(5)
O13A C13A 1.125(5)
C1A C2A 1.388(6)
C1A C4A 1.435(6)
C2A C30A 1.500(6)
C4A C5A 1.194(6)
C5A C6A 1.473(14)
C5A C6B 1.487(11)
C6A C61A 1.513(15)
C6A C62A 1.538(16)
C6A C63A 1.548(13)
C6B C61B 1.520(13)
C6B C62B 1.529(13)
C6B C63B 1.537(12)
C20A C25A 1.391(6)
C20A C21A 1.394(6)
C21A C22A 1.387(6)
C22A C23A 1.373(7)
C23A C24A 1.371(6)
C24A C25A 1.398(6)
C30A C35A 1.384(6)
C30A C31A 1.392(6)
C31A C32A 1.385(6)
C32A C33A 1.380(7)
C33A C34A 1.365(7)
C34A C35A 1.386(6)
C40A C41A 1.379(6)
C40A C45A 1.380(6)
C41A C42A 1.384(6)
C42A C43A 1.385(7)
C43A C44A 1.387(7)
C44A C45A 1.371(6)
C50A C51A 1.391(6)
C50A C55A 1.401(6)
C51A C52A 1.389(6)
C52A C53A 1.371(7)
C53A C54A 1.369(7)
C54A C55A 1.402(6)
C70A C71A 1.380(6)
C70A C75A 1.412(6)
C71A C72A 1.391(7)
C72A C73A 1.354(7)
C73A C74A 1.380(7)
C74A C75A 1.383(6)
